data_4080227
loop_
_publ_author_name
'Roitershtein, Dmitrii M.'
'Vinogradov, Alexander A.'
'Vinogradov, Alexei A.'
'Lyssenko, Konstantin A.'
'Nelyubina, Yulia V.'
'Anan&#x2019;ev, Ivan V.'
'Nifant&#x2019;ev, Ilya E.'
'Yakovlev, Vladimir A.'
'Kostitsyna, Natalya N.'

_publ_section_title
;
 Di- and Triphenylacetates of Lanthanum and Neodymium. Synthesis,
 Structural Diversity, and Application in Diene Polymerization
;
_journal_issue 5
_journal_name_full Organometallics
_journal_page_first 1272
_journal_paper_doi 10.1021/om301020r
_journal_volume 32
_journal_year 2013
_chemical_formula_moiety 'C88 H80 La Na O12, C4 H8 O'
_chemical_formula_sum 'C92 H88 La Na O13'
_chemical_formula_weight 1563.52
_chemical_name_systematic
; 
 ? 
;
_space_group_IT_number 14
_symmetry_cell_setting monoclinic
_symmetry_space_group_name_Hall '-P 2yn'
_symmetry_space_group_name_H-M 'P 1 21/n 1'
_atom_sites_solution_hydrogens geom
_atom_sites_solution_primary direct
_atom_sites_solution_secondary difmap
_audit_creation_method SHELXL-97
_cell_angle_alpha 90.00
_cell_angle_beta 110.8700(10)
_cell_angle_gamma 90.00
_cell_formula_units_Z 4
_cell_length_a 14.9186(8)
_cell_length_b 35.9032(19)
_cell_length_c 15.4383(8)
_cell_measurement_reflns_used 999
_cell_measurement_temperature 100(2)
_cell_measurement_theta_max 28
_cell_measurement_theta_min 3
_cell_volume 7726.6(7)
_computing_cell_refinement 'Bruker SAINT'
_computing_data_collection 'Bruker APEX II'
_computing_data_reduction 'Bruker SAINT'
_computing_molecular_graphics 'Bruker SHELXTL'
_computing_publication_material 'Bruker SHELXTL'
_computing_structure_refinement 'SHELXL-97 (Sheldrick, 1997)'
_computing_structure_solution 'SHELXS-97 (Sheldrick, 1997)'
_diffrn_ambient_temperature 100(2)
_diffrn_measured_fraction_theta_full 1.000
_diffrn_measured_fraction_theta_max 1.000
_diffrn_measurement_device_type 'Bruker APEX II CCD area detector''
_diffrn_measurement_method 'omega scans'
_diffrn_radiation_monochromator graphite
_diffrn_radiation_source 'fine-focus sealed tube'
_diffrn_radiation_type MoK\a
_diffrn_radiation_wavelength 0.71073
_diffrn_reflns_av_R_equivalents 0.0877
_diffrn_reflns_av_sigmaI/netI 0.1048
_diffrn_reflns_limit_h_max 19
_diffrn_reflns_limit_h_min -19
_diffrn_reflns_limit_k_max 47
_diffrn_reflns_limit_k_min -47
_diffrn_reflns_limit_l_max 20
_diffrn_reflns_limit_l_min -20
_diffrn_reflns_number 86097
_diffrn_reflns_theta_full 28.00
_diffrn_reflns_theta_max 28.00
_diffrn_reflns_theta_min 1.57
_exptl_absorpt_coefficient_mu 0.624
_exptl_absorpt_correction_T_max 0.929
_exptl_absorpt_correction_T_min 0.816
_exptl_absorpt_correction_type multi-scan
_exptl_absorpt_process_details SADABS
_exptl_crystal_colour colorless
_exptl_crystal_density_diffrn 1.344
_exptl_crystal_density_method 'not measured'
_exptl_crystal_description prism
_exptl_crystal_F_000 3248
_exptl_crystal_size_max 0.34
_exptl_crystal_size_mid 0.18
_exptl_crystal_size_min 0.12
_refine_diff_density_max 0.712
_refine_diff_density_min -0.861
_refine_diff_density_rms 0.101
_refine_ls_extinction_method none
_refine_ls_goodness_of_fit_ref 0.979
_refine_ls_hydrogen_treatment constr
_refine_ls_matrix_type full
_refine_ls_number_parameters 984
_refine_ls_number_reflns 18680
_refine_ls_number_restraints 0
_refine_ls_restrained_S_all 0.979
_refine_ls_R_factor_all 0.0950
_refine_ls_R_factor_gt 0.0474
_refine_ls_shift/su_max 0.001
_refine_ls_shift/su_mean 0.000
_refine_ls_structure_factor_coef Fsqd
_refine_ls_weighting_details 'calc w=1/[\s^2^(Fo^2^)+(0.0343P)^2^+0.0000P] where P=(Fo^2^+2Fc^2^)/3'
_refine_ls_weighting_scheme calc
_refine_ls_wR_factor_gt 0.0846
_refine_ls_wR_factor_ref 0.1036
_reflns_number_gt 12234
_reflns_number_total 18680
_reflns_threshold_expression I>2\s(I)
_cod_data_source_file om301020r_si_001.cif
_cod_data_source_block comp_11
_cod_depositor_comments
;
The following automatic conversions were performed:

'_symmetry_cell_setting' value 'Monoclinic' changed to 'monoclinic'
according to /home/saulius/struct/CIF-dictionaries/cif_core.dic
dictionary named 'cif_core.dic' version 2.4.2 from 2011-04-26.

Automatic conversion script
Id: cif_fix_values 1891 2012-01-12 08:04:46Z andrius 
;
_cod_original_sg_symbol_H-M 'P 21/n'
_cod_database_code 4080227

loop_
_symmetry_equiv_pos_as_xyz
'x, y, z'
'-x+1/2, y+1/2, -z+1/2'
'-x, -y, -z'
'x-1/2, -y-1/2, z-1/2'

loop_
_atom_site_label
_atom_site_type_symbol
_atom_site_fract_x
_atom_site_fract_y
_atom_site_fract_z
_atom_site_U_iso_or_equiv
_atom_site_adp_type
_atom_site_occupancy
_atom_site_symmetry_multiplicity
_atom_site_calc_flag
_atom_site_refinement_flags
_atom_site_disorder_assembly
_atom_site_disorder_group
La1 La 0.121552(14) 0.090494(5) 0.043826(13) 0.01260(5) Uani 1 1 d . . .
Na1 Na 0.14996(9) 0.19429(4) 0.02081(9) 0.0183(3) Uani 1 1 d . . .
O2S O 0.19160(16) 0.02348(6) 0.03196(16) 0.0190(5) Uani 1 1 d . . .
O1S O 0.01514(16) 0.04466(6) -0.08396(15) 0.0191(5) Uani 1 1 d . . .
O1 O 0.09183(16) 0.04781(6) 0.16398(15) 0.0178(5) Uani 1 1 d . . .
C1 C 0.1146(2) 0.07297(10) 0.2251(2) 0.0160(7) Uani 1 1 d . . .
O2 O 0.14685(17) 0.10380(7) 0.21154(16) 0.0217(6) Uani 1 1 d . . .
C2 C 0.0987(2) 0.06494(9) 0.3180(2) 0.0160(7) Uani 1 1 d . . .
C11 C 0.1559(2) 0.09279(10) 0.3937(2) 0.0168(7) Uani 1 1 d . . .
C12 C 0.2227(2) 0.08128(10) 0.4780(2) 0.0215(8) Uani 1 1 d . . .
H12A H 0.2331 0.0554 0.4907 0.026 Uiso 1 1 calc R . .
C13 C 0.2745(3) 0.10712(11) 0.5441(3) 0.0251(8) Uani 1 1 d . . .
H13A H 0.3193 0.0988 0.6016 0.030 Uiso 1 1 calc R . .
C14 C 0.2611(3) 0.14473(11) 0.5265(3) 0.0255(9) Uani 1 1 d . . .
H14A H 0.2977 0.1624 0.5710 0.031 Uiso 1 1 calc R . .
C15 C 0.1940(3) 0.15655(10) 0.4438(3) 0.0252(9) Uani 1 1 d . . .
H15A H 0.1839 0.1824 0.4315 0.030 Uiso 1 1 calc R . .
C16 C 0.1410(3) 0.13086(10) 0.3783(3) 0.0221(8) Uani 1 1 d . . .
H16A H 0.0939 0.1394 0.3222 0.026 Uiso 1 1 calc R . .
C21 C 0.1332(2) 0.02465(9) 0.3451(2) 0.0183(7) Uani 1 1 d . . .
C22 C 0.2233(2) 0.01435(10) 0.3452(2) 0.0203(8) Uani 1 1 d . . .
H22A H 0.2610 0.0321 0.3278 0.024 Uiso 1 1 calc R . .
C23 C 0.2589(3) -0.02134(10) 0.3701(3) 0.0261(9) Uani 1 1 d . . .
H23A H 0.3205 -0.0277 0.3695 0.031 Uiso 1 1 calc R . .
C24 C 0.2057(3) -0.04750(10) 0.3957(2) 0.0260(9) Uani 1 1 d . . .
H24A H 0.2306 -0.0718 0.4138 0.031 Uiso 1 1 calc R . .
C25 C 0.1152(3) -0.03798(10) 0.3946(2) 0.0254(9) Uani 1 1 d . . .
H25A H 0.0775 -0.0560 0.4112 0.030 Uiso 1 1 calc R . .
C26 C 0.0794(3) -0.00235(9) 0.3695(2) 0.0200(8) Uani 1 1 d . . .
H26A H 0.0172 0.0037 0.3688 0.024 Uiso 1 1 calc R . .
C31 C -0.0093(2) 0.06972(9) 0.3008(2) 0.0167(7) Uani 1 1 d . . .
C32 C -0.0395(3) 0.06952(10) 0.3770(3) 0.0240(8) Uani 1 1 d . . .
H32A H 0.0065 0.0671 0.4379 0.029 Uiso 1 1 calc R . .
C33 C -0.1358(3) 0.07280(10) 0.3641(3) 0.0248(8) Uani 1 1 d . . .
H33A H -0.1553 0.0720 0.4163 0.030 Uiso 1 1 calc R . .
C35 C -0.1750(2) 0.07845(9) 0.2015(3) 0.0217(8) Uani 1 1 d . . .
H35A H -0.2212 0.0820 0.1411 0.026 Uiso 1 1 calc R . .
C34 C -0.2038(3) 0.07716(9) 0.2770(3) 0.0225(8) Uani 1 1 d . . .
H34A H -0.2698 0.0793 0.2689 0.027 Uiso 1 1 calc R . .
C36 C -0.0787(2) 0.07455(9) 0.2133(2) 0.0196(8) Uani 1 1 d . . .
H36A H -0.0600 0.0752 0.1607 0.023 Uiso 1 1 calc R . .
O4S O 0.20918(18) 0.25160(7) -0.00088(16) 0.0246(6) Uani 1 1 d . . .
O3S O 0.18060(17) 0.23028(7) 0.15922(16) 0.0255(6) Uani 1 1 d . . .
O5 O 0.25392(15) 0.14567(6) 0.09274(15) 0.0175(5) Uani 1 1 d . . .
O6 O 0.29839(16) 0.08716(7) 0.10248(18) 0.0266(6) Uani 1 1 d . . .
C1B C 0.3179(2) 0.12142(10) 0.1100(2) 0.0170(7) Uani 1 1 d . . .
C2B C 0.4261(2) 0.13234(9) 0.1463(2) 0.0173(7) Uani 1 1 d . . .
C11B C 0.4627(2) 0.12691(9) 0.2526(2) 0.0189(8) Uani 1 1 d . . .
C12B C 0.5612(3) 0.12433(10) 0.3024(3) 0.0261(9) Uani 1 1 d . . .
H12B H 0.6048 0.1255 0.2702 0.031 Uiso 1 1 calc R . .
C13B C 0.5959(3) 0.12020(11) 0.3970(3) 0.0332(10) Uani 1 1 d . . .
H13B H 0.6631 0.1188 0.4295 0.040 Uiso 1 1 calc R . .
C14B C 0.5340(3) 0.11805(11) 0.4450(3) 0.0364(10) Uani 1 1 d . . .
H14B H 0.5584 0.1149 0.5104 0.044 Uiso 1 1 calc R . .
C15B C 0.4362(3) 0.12045(11) 0.3977(3) 0.0322(10) Uani 1 1 d . . .
H15B H 0.3931 0.1189 0.4305 0.039 Uiso 1 1 calc R . .
C16B C 0.4010(3) 0.12510(10) 0.3017(2) 0.0237(8) Uani 1 1 d . . .
H16B H 0.3338 0.1271 0.2695 0.028 Uiso 1 1 calc R . .
C21B C 0.4796(2) 0.10487(10) 0.1039(2) 0.0191(8) Uani 1 1 d . . .
C22B C 0.4877(2) 0.06752(10) 0.1313(3) 0.0227(8) Uani 1 1 d . . .
H22B H 0.4627 0.0598 0.1771 0.027 Uiso 1 1 calc R . .
C23B C 0.5313(3) 0.04148(11) 0.0931(3) 0.0307(10) Uani 1 1 d . . .
H23B H 0.5357 0.0162 0.1125 0.037 Uiso 1 1 calc R . .
C24B C 0.5685(3) 0.05219(12) 0.0268(3) 0.0340(10) Uani 1 1 d . . .
H24B H 0.5982 0.0344 0.0003 0.041 Uiso 1 1 calc R . .
C25B C 0.5620(3) 0.08871(12) -0.0002(3) 0.0347(10) Uani 1 1 d . . .
H25B H 0.5879 0.0962 -0.0455 0.042 Uiso 1 1 calc R . .
C26B C 0.5181(2) 0.11509(11) 0.0375(3) 0.0255(9) Uani 1 1 d . . .
H26B H 0.5144 0.1403 0.0178 0.031 Uiso 1 1 calc R . .
C31B C 0.4376(2) 0.17279(9) 0.1202(2) 0.0174(7) Uani 1 1 d . . .
C32B C 0.4930(2) 0.19889(10) 0.1840(3) 0.0214(8) Uani 1 1 d . . .
H32B H 0.5211 0.1923 0.2476 0.026 Uiso 1 1 calc R . .
C33B C 0.5076(3) 0.23444(10) 0.1556(3) 0.0282(9) Uani 1 1 d . . .
H33B H 0.5456 0.2518 0.1999 0.034 Uiso 1 1 calc R . .
C34B C 0.4672(3) 0.24461(11) 0.0638(3) 0.0306(9) Uani 1 1 d . . .
H34B H 0.4785 0.2687 0.0444 0.037 Uiso 1 1 calc R . .
C35B C 0.4102(3) 0.21942(10) 0.0000(3) 0.0277(9) Uani 1 1 d . . .
H35B H 0.3813 0.2264 -0.0633 0.033 Uiso 1 1 calc R . .
C36B C 0.3951(2) 0.18405(10) 0.0283(2) 0.0221(8) Uani 1 1 d . . .
H36B H 0.3548 0.1672 -0.0159 0.026 Uiso 1 1 calc R . .
O7 O 0.15104(17) 0.17625(7) -0.12040(16) 0.0219(6) Uani 1 1 d . . .
O8 O 0.11905(16) 0.11693(6) -0.09957(16) 0.0200(5) Uani 1 1 d . . .
C1C C 0.1442(2) 0.14311(10) -0.1422(2) 0.0175(7) Uani 1 1 d . . .
C2C C 0.1615(2) 0.13151(9) -0.2326(2) 0.0152(7) Uani 1 1 d . . .
C11C C 0.2377(2) 0.15783(9) -0.2460(2) 0.0171(7) Uani 1 1 d . . .
C12C C 0.2118(3) 0.19409(10) -0.2780(2) 0.0239(8) Uani 1 1 d . . .
H12C H 0.1467 0.2016 -0.2947 0.029 Uiso 1 1 calc R . .
C13C C 0.2787(3) 0.21940(10) -0.2860(3) 0.0295(9) Uani 1 1 d . . .
H13C H 0.2591 0.2439 -0.3079 0.035 Uiso 1 1 calc R . .
C14C C 0.3737(3) 0.20918(11) -0.2623(3) 0.0285(9) Uani 1 1 d . . .
H14C H 0.4197 0.2264 -0.2678 0.034 Uiso 1 1 calc R . .
C15C C 0.4008(3) 0.17359(11) -0.2307(2) 0.0271(9) Uani 1 1 d . . .
H15C H 0.4660 0.1663 -0.2141 0.033 Uiso 1 1 calc R . .
C16C C 0.3334(2) 0.14808(10) -0.2227(2) 0.0211(8) Uani 1 1 d . . .
H16C H 0.3535 0.1236 -0.2009 0.025 Uiso 1 1 calc R . .
C21C C 0.0638(2) 0.13671(9) -0.3124(2) 0.0149(7) Uani 1 1 d . . .
C22C C -0.0218(2) 0.13848(9) -0.2954(2) 0.0188(8) Uani 1 1 d . . .
H22C H -0.0205 0.1369 -0.2335 0.023 Uiso 1 1 calc R . .
C23C C -0.1088(3) 0.14258(10) -0.3679(3) 0.0241(8) Uani 1 1 d . . .
H23C H -0.1665 0.1439 -0.3552 0.029 Uiso 1 1 calc R . .
C24C C -0.1122(3) 0.14472(10) -0.4579(3) 0.0275(9) Uani 1 1 d . . .
H24C H -0.1721 0.1473 -0.5073 0.033 Uiso 1 1 calc R . .
C25C C -0.0280(3) 0.14312(10) -0.4761(3) 0.0255(9) Uani 1 1 d . . .
H25C H -0.0297 0.1447 -0.5381 0.031 Uiso 1 1 calc R . .
C26C C 0.0595(3) 0.13919(9) -0.4030(2) 0.0214(8) Uani 1 1 d . . .
H26C H 0.1172 0.1382 -0.4158 0.026 Uiso 1 1 calc R . .
C31C C 0.1947(2) 0.09060(10) -0.2255(2) 0.0153(7) Uani 1 1 d . . .
C32C C 0.1601(2) 0.06525(9) -0.2974(2) 0.0192(8) Uani 1 1 d . . .
H32C H 0.1125 0.0730 -0.3541 0.023 Uiso 1 1 calc R . .
C33C C 0.1933(3) 0.02885(10) -0.2885(3) 0.0250(9) Uani 1 1 d . . .
H33C H 0.1677 0.0119 -0.3384 0.030 Uiso 1 1 calc R . .
C34C C 0.2630(3) 0.01730(10) -0.2077(3) 0.0261(9) Uani 1 1 d . . .
H34C H 0.2860 -0.0076 -0.2018 0.031 Uiso 1 1 calc R . .
C35C C 0.2998(3) 0.04212(10) -0.1349(3) 0.0249(9) Uani 1 1 d . . .
H35C H 0.3484 0.0343 -0.0790 0.030 Uiso 1 1 calc R . .
C36C C 0.2659(2) 0.07820(9) -0.1437(2) 0.0192(8) Uani 1 1 d . . .
H36C H 0.2913 0.0950 -0.0932 0.023 Uiso 1 1 calc R . .
O3 O -0.05552(16) 0.10560(6) 0.01666(16) 0.0185(5) Uani 1 1 d . . .
O4 O 0.03923(16) 0.15454(6) 0.03967(16) 0.0186(5) Uani 1 1 d . . .
C1A C -0.0436(2) 0.14040(10) 0.0169(2) 0.0154(7) Uani 1 1 d . . .
C2A C -0.1322(2) 0.16709(9) -0.0078(2) 0.0166(7) Uani 1 1 d . . .
C11A C -0.1611(2) 0.16791(9) 0.0779(2) 0.0189(8) Uani 1 1 d . . .
C12A C -0.2557(3) 0.16961(10) 0.0714(3) 0.0246(8) Uani 1 1 d . . .
H12D H -0.3053 0.1681 0.0123 0.030 Uiso 1 1 calc R . .
C13A C -0.2794(3) 0.17349(10) 0.1509(3) 0.0304(9) Uani 1 1 d . . .
H13D H -0.3449 0.1747 0.1451 0.037 Uiso 1 1 calc R . .
C14A C -0.2094(3) 0.17558(10) 0.2365(3) 0.0295(9) Uani 1 1 d . . .
H14D H -0.2259 0.1780 0.2903 0.035 Uiso 1 1 calc R . .
C15A C -0.1143(3) 0.17410(11) 0.2443(3) 0.0304(9) Uani 1 1 d . . .
H15D H -0.0650 0.1757 0.3036 0.036 Uiso 1 1 calc R . .
C16A C -0.0906(3) 0.17024(10) 0.1654(2) 0.0240(8) Uani 1 1 d . . .
H16D H -0.0250 0.1692 0.1715 0.029 Uiso 1 1 calc R . .
C21A C -0.2167(2) 0.15325(10) -0.0945(2) 0.0189(8) Uani 1 1 d . . .
C22A C -0.2692(3) 0.17802(12) -0.1623(3) 0.0315(10) Uani 1 1 d . . .
H22D H -0.2526 0.2037 -0.1556 0.038 Uiso 1 1 calc R . .
C23A C -0.3452(3) 0.16650(13) -0.2396(3) 0.0398(11) Uani 1 1 d . . .
H23D H -0.3805 0.1843 -0.2842 0.048 Uiso 1 1 calc R . .
C24A C -0.3696(3) 0.12961(13) -0.2520(3) 0.0378(11) Uani 1 1 d . . .
H24D H -0.4195 0.1215 -0.3066 0.045 Uiso 1 1 calc R . .
C25A C -0.3208(3) 0.10430(12) -0.1841(3) 0.0318(10) Uani 1 1 d . . .
H25D H -0.3388 0.0788 -0.1908 0.038 Uiso 1 1 calc R . .
C26A C -0.2454(3) 0.11620(11) -0.1061(3) 0.0258(9) Uani 1 1 d . . .
H26D H -0.2127 0.0986 -0.0597 0.031 Uiso 1 1 calc R . .
C31A C -0.1007(2) 0.20602(9) -0.0276(2) 0.0175(8) Uani 1 1 d . . .
C32A C -0.1130(3) 0.23789(10) 0.0169(3) 0.0270(9) Uani 1 1 d . . .
H32D H -0.1416 0.2362 0.0628 0.032 Uiso 1 1 calc R . .
C33A C -0.0842(3) 0.27243(11) -0.0046(3) 0.0357(10) Uani 1 1 d . . .
H33D H -0.0919 0.2940 0.0277 0.043 Uiso 1 1 calc R . .
C34A C -0.0445(3) 0.27566(11) -0.0722(3) 0.0322(10) Uani 1 1 d . . .
H34D H -0.0260 0.2994 -0.0876 0.039 Uiso 1 1 calc R . .
C35A C -0.0317(3) 0.24391(11) -0.1176(3) 0.0271(9) Uani 1 1 d . . .
H35D H -0.0038 0.2458 -0.1639 0.033 Uiso 1 1 calc R . .
C36A C -0.0594(2) 0.20970(10) -0.0956(2) 0.0203(8) Uani 1 1 d . . .
H36D H -0.0504 0.1881 -0.1272 0.024 Uiso 1 1 calc R . .
C1S C -0.0624(2) 0.05918(10) -0.1624(2) 0.0238(8) Uani 1 1 d . . .
H1SA H -0.0965 0.0785 -0.1415 0.036 Uiso 1 1 calc R . .
H1SB H -0.1069 0.0390 -0.1922 0.036 Uiso 1 1 calc R . .
H1SC H -0.0365 0.0700 -0.2069 0.036 Uiso 1 1 calc R . .
C2S C 0.0690(2) 0.01754(10) -0.1146(2) 0.0220(8) Uani 1 1 d . . .
H2SA H 0.1082 0.0302 -0.1457 0.026 Uiso 1 1 calc R . .
H2SB H 0.0248 0.0000 -0.1591 0.026 Uiso 1 1 calc R . .
C3S C 0.1317(3) -0.00287(9) -0.0319(2) 0.0232(8) Uani 1 1 d . . .
H3SA H 0.0922 -0.0165 -0.0027 0.028 Uiso 1 1 calc R . .
H3SB H 0.1715 -0.0211 -0.0500 0.028 Uiso 1 1 calc R . .
C4S C 0.2597(3) 0.00581(10) 0.1113(3) 0.0249(8) Uani 1 1 d . . .
H4SA H 0.2972 0.0248 0.1546 0.037 Uiso 1 1 calc R . .
H4SB H 0.3028 -0.0099 0.0917 0.037 Uiso 1 1 calc R . .
H4SC H 0.2258 -0.0097 0.1420 0.037 Uiso 1 1 calc R . .
C5S C 0.1995(3) 0.20797(12) 0.2402(3) 0.0416(11) Uani 1 1 d . . .
H5SA H 0.2142 0.2241 0.2947 0.062 Uiso 1 1 calc R . .
H5SB H 0.2543 0.1916 0.2475 0.062 Uiso 1 1 calc R . .
H5SC H 0.1429 0.1928 0.2341 0.062 Uiso 1 1 calc R . .
C6S C 0.2611(3) 0.25203(11) 0.1631(3) 0.0285(9) Uani 1 1 d . . .
H6SA H 0.3157 0.2356 0.1669 0.034 Uiso 1 1 calc R . .
H6SB H 0.2807 0.2681 0.2188 0.034 Uiso 1 1 calc R . .
C7S C 0.2350(3) 0.27563(10) 0.0776(3) 0.0314(10) Uani 1 1 d . . .
H7SA H 0.1805 0.2921 0.0737 0.038 Uiso 1 1 calc R . .
H7SB H 0.2902 0.2914 0.0796 0.038 Uiso 1 1 calc R . .
C8S C 0.2041(3) 0.27067(11) -0.0833(3) 0.0306(9) Uani 1 1 d . . .
H8SA H 0.1864 0.2530 -0.1352 0.046 Uiso 1 1 calc R . .
H8SB H 0.2667 0.2817 -0.0751 0.046 Uiso 1 1 calc R . .
H8SC H 0.1557 0.2904 -0.0965 0.046 Uiso 1 1 calc R . .
O5S O 0.4421(3) -0.00970(13) 0.2884(3) 0.0610(13) Uani 0.791(4) 1 d P A 1
C9S C 0.5203(5) -0.0349(2) 0.2993(6) 0.0575(19) Uani 0.791(4) 1 d P A 1
H9SA H 0.5349 -0.0362 0.2417 0.069 Uiso 0.791(4) 1 calc PR A 1
H9SB H 0.5045 -0.0602 0.3147 0.069 Uiso 0.791(4) 1 calc PR A 1
C10S C 0.6052(4) -0.01909(18) 0.3784(5) 0.0497(17) Uani 0.791(4) 1 d P A 1
H10A H 0.6092 -0.0298 0.4388 0.060 Uiso 0.791(4) 1 calc PR A 1
H10B H 0.6664 -0.0236 0.3686 0.060 Uiso 0.791(4) 1 calc PR A 1
C11S C 0.5813(5) 0.02218(18) 0.3732(5) 0.0524(18) Uani 0.791(4) 1 d P A 1
H11A H 0.6142 0.0347 0.4333 0.063 Uiso 0.791(4) 1 calc PR A 1
H11B H 0.5992 0.0347 0.3245 0.063 Uiso 0.791(4) 1 calc PR A 1
C12S C 0.4768(4) 0.02197(16) 0.3495(4) 0.0471(15) Uani 0.791(4) 1 d P A 1
H12E H 0.4605 0.0192 0.4060 0.056 Uiso 0.791(4) 1 calc PR A 1
H12F H 0.4481 0.0454 0.3177 0.056 Uiso 0.791(4) 1 calc PR A 1
O5S' O 0.4995(11) -0.0476(5) 0.3488(14) 0.0610(13) Uani 0.209(4) 1 d P A 2
C9' C 0.545(3) -0.0223(9) 0.300(3) 0.0575(19) Uani 0.209(4) 1 d P A 2
H9'A H 0.5898 -0.0372 0.2789 0.069 Uiso 0.209(4) 1 calc PR A 2
H9'B H 0.4945 -0.0125 0.2434 0.069 Uiso 0.209(4) 1 calc PR A 2
C10' C 0.593(2) 0.0063(9) 0.349(2) 0.0497(17) Uani 0.209(4) 1 d P A 2
H10C H 0.5839 0.0298 0.3133 0.060 Uiso 0.209(4) 1 calc PR A 2
H10D H 0.6620 0.0012 0.3820 0.060 Uiso 0.209(4) 1 calc PR A 2
C11' C 0.5133(16) 0.0030(6) 0.4308(16) 0.0524(18) Uani 0.209(4) 1 d P A 2
H11D H 0.5446 0.0130 0.4942 0.063 Uiso 0.209(4) 1 calc PR A 2
H11E H 0.4464 0.0118 0.4018 0.063 Uiso 0.209(4) 1 calc PR A 2
C12' C 0.5249(17) -0.0317(6) 0.4227(16) 0.0471(15) Uani 0.209(4) 1 d P A 2
H12G H 0.5944 -0.0367 0.4531 0.056 Uiso 0.209(4) 1 calc PR A 2
H12H H 0.4927 -0.0445 0.4606 0.056 Uiso 0.209(4) 1 calc PR A 2

loop_
_atom_site_aniso_label
_atom_site_aniso_U_11
_atom_site_aniso_U_22
_atom_site_aniso_U_33
_atom_site_aniso_U_23
_atom_site_aniso_U_13
_atom_site_aniso_U_12
La1 0.01319(9) 0.01265(9) 0.01275(9) -0.00050(9) 0.00558(7) -0.00080(9)
Na1 0.0222(7) 0.0154(7) 0.0184(7) -0.0024(6) 0.0088(6) -0.0031(6)
O2S 0.0223(13) 0.0145(12) 0.0190(13) -0.0025(10) 0.0060(11) 0.0000(10)
O1S 0.0197(13) 0.0216(13) 0.0168(13) -0.0013(11) 0.0073(10) 0.0012(10)
O1 0.0229(13) 0.0159(12) 0.0155(12) -0.0022(10) 0.0081(10) -0.0013(10)
C1 0.0145(17) 0.0189(18) 0.0147(18) -0.0002(15) 0.0052(14) 0.0039(14)
O2 0.0308(15) 0.0195(13) 0.0170(13) -0.0013(10) 0.0110(11) -0.0108(11)
C2 0.0184(18) 0.0161(18) 0.0138(17) -0.0003(14) 0.0063(14) -0.0015(14)
C11 0.0176(17) 0.0192(18) 0.0161(17) -0.0025(16) 0.0092(14) -0.0037(15)
C12 0.0233(19) 0.022(2) 0.0207(19) -0.0027(15) 0.0099(16) 0.0005(15)
C13 0.023(2) 0.034(2) 0.0173(19) -0.0047(17) 0.0062(16) -0.0014(17)
C14 0.029(2) 0.031(2) 0.021(2) -0.0122(17) 0.0145(17) -0.0150(17)
C15 0.038(2) 0.0169(19) 0.026(2) -0.0048(16) 0.0178(18) -0.0074(17)
C16 0.025(2) 0.022(2) 0.0202(19) -0.0012(16) 0.0102(16) -0.0021(16)
C21 0.0215(19) 0.0172(18) 0.0137(17) -0.0003(15) 0.0032(15) 0.0005(15)
C22 0.0211(19) 0.0221(19) 0.0158(18) 0.0028(15) 0.0044(15) -0.0026(15)
C23 0.0183(19) 0.027(2) 0.026(2) 0.0014(17) 0.0002(16) 0.0019(16)
C24 0.033(2) 0.0176(19) 0.020(2) 0.0017(16) 0.0006(17) 0.0007(16)
C25 0.029(2) 0.022(2) 0.021(2) 0.0029(16) 0.0033(17) -0.0077(16)
C26 0.0230(19) 0.0198(19) 0.0158(18) -0.0002(15) 0.0050(15) -0.0031(15)
C31 0.0195(18) 0.0119(17) 0.0185(18) 0.0006(14) 0.0067(15) -0.0036(14)
C32 0.025(2) 0.026(2) 0.021(2) 0.0001(16) 0.0066(16) 0.0001(16)
C33 0.033(2) 0.022(2) 0.026(2) -0.0029(17) 0.0179(18) 0.0004(17)
C35 0.0201(19) 0.0202(19) 0.024(2) 0.0002(15) 0.0065(16) 0.0007(14)
C34 0.0213(19) 0.0167(18) 0.033(2) -0.0042(16) 0.0135(17) 0.0001(15)
C36 0.0217(19) 0.0160(18) 0.024(2) -0.0006(15) 0.0122(16) -0.0039(15)
O4S 0.0330(15) 0.0203(14) 0.0204(14) 0.0012(11) 0.0092(12) -0.0045(11)
O3S 0.0293(15) 0.0271(15) 0.0209(14) -0.0009(12) 0.0101(12) -0.0053(12)
O5 0.0130(12) 0.0187(13) 0.0204(13) 0.0006(10) 0.0055(10) 0.0021(10)
O6 0.0174(12) 0.0152(13) 0.0445(16) -0.0052(13) 0.0078(11) -0.0029(11)
C1B 0.0174(18) 0.0193(19) 0.0151(18) -0.0023(15) 0.0069(14) -0.0002(15)
C2B 0.0133(17) 0.0182(18) 0.0196(19) -0.0027(15) 0.0049(14) -0.0018(14)
C11B 0.0212(19) 0.0126(17) 0.0219(19) -0.0006(15) 0.0064(15) -0.0012(14)
C12B 0.020(2) 0.027(2) 0.029(2) 0.0025(18) 0.0069(17) 0.0001(16)
C13B 0.029(2) 0.033(2) 0.028(2) 0.0005(19) -0.0009(18) -0.0018(18)
C14B 0.049(3) 0.034(2) 0.019(2) -0.0001(18) 0.003(2) -0.006(2)
C15B 0.044(3) 0.030(2) 0.027(2) -0.0005(19) 0.018(2) -0.0043(19)
C16B 0.028(2) 0.022(2) 0.022(2) -0.0003(16) 0.0110(17) -0.0027(16)
C21B 0.0131(17) 0.0222(19) 0.0210(19) -0.0063(16) 0.0048(15) -0.0003(14)
C22B 0.0147(18) 0.024(2) 0.028(2) -0.0015(17) 0.0057(16) -0.0017(15)
C23B 0.017(2) 0.026(2) 0.042(3) -0.0074(19) 0.0027(18) 0.0035(16)
C24B 0.021(2) 0.037(3) 0.044(3) -0.016(2) 0.0114(19) 0.0048(18)
C25B 0.027(2) 0.048(3) 0.034(2) -0.010(2) 0.0177(18) -0.005(2)
C26B 0.022(2) 0.025(2) 0.031(2) -0.0072(17) 0.0118(17) -0.0020(16)
C31B 0.0152(17) 0.0168(18) 0.0235(19) -0.0012(15) 0.0108(15) 0.0001(14)
C32B 0.0165(18) 0.026(2) 0.0223(19) -0.0039(16) 0.0076(15) -0.0020(15)
C33B 0.031(2) 0.024(2) 0.035(2) -0.0074(18) 0.0176(19) -0.0067(17)
C34B 0.031(2) 0.021(2) 0.045(3) 0.0039(19) 0.021(2) -0.0012(17)
C35B 0.028(2) 0.028(2) 0.030(2) 0.0105(18) 0.0128(18) 0.0054(17)
C36B 0.0217(19) 0.024(2) 0.021(2) -0.0013(16) 0.0081(16) -0.0017(15)
O7 0.0283(14) 0.0193(13) 0.0211(14) -0.0065(11) 0.0124(11) -0.0018(11)
O8 0.0241(13) 0.0214(13) 0.0176(13) -0.0004(11) 0.0112(11) -0.0043(11)
C1C 0.0138(17) 0.024(2) 0.0151(18) 0.0024(15) 0.0052(14) 0.0018(14)
C2C 0.0175(17) 0.0148(17) 0.0151(17) 0.0010(14) 0.0080(14) -0.0010(14)
C11C 0.023(2) 0.0168(18) 0.0143(17) -0.0036(14) 0.0097(15) -0.0063(15)
C12C 0.035(2) 0.0179(19) 0.023(2) -0.0005(16) 0.0144(17) 0.0010(16)
C13C 0.047(3) 0.0149(19) 0.032(2) -0.0036(17) 0.022(2) -0.0081(18)
C14C 0.036(2) 0.028(2) 0.026(2) -0.0034(18) 0.0178(19) -0.0162(18)
C15C 0.0189(19) 0.040(2) 0.022(2) -0.0024(18) 0.0059(16) -0.0065(17)
C16C 0.025(2) 0.024(2) 0.0153(18) -0.0001(15) 0.0076(16) -0.0027(16)
C21C 0.0170(17) 0.0124(17) 0.0167(18) 0.0004(14) 0.0076(14) 0.0002(13)
C22C 0.0195(18) 0.0148(18) 0.0215(19) -0.0007(15) 0.0068(15) 0.0009(14)
C23C 0.0194(19) 0.0195(19) 0.034(2) 0.0015(17) 0.0107(17) 0.0028(15)
C24C 0.027(2) 0.0170(19) 0.030(2) 0.0001(17) -0.0011(17) 0.0029(16)
C25C 0.034(2) 0.022(2) 0.018(2) 0.0031(16) 0.0054(17) 0.0052(17)
C26C 0.026(2) 0.0175(19) 0.021(2) -0.0014(15) 0.0101(16) 0.0018(15)
C31C 0.0142(16) 0.0154(16) 0.0195(17) -0.0015(16) 0.0098(13) -0.0034(15)
C32C 0.0190(18) 0.0171(18) 0.024(2) 0.0002(15) 0.0109(16) -0.0008(14)
C33C 0.025(2) 0.0180(19) 0.035(2) -0.0071(17) 0.0129(18) -0.0023(16)
C34C 0.022(2) 0.0120(18) 0.045(3) 0.0025(18) 0.0133(18) 0.0030(15)
C35C 0.0177(19) 0.023(2) 0.034(2) 0.0069(17) 0.0083(17) 0.0014(15)
C36C 0.0187(18) 0.0168(18) 0.024(2) 0.0002(15) 0.0100(16) -0.0024(14)
O3 0.0182(13) 0.0169(12) 0.0217(13) 0.0017(11) 0.0088(11) -0.0001(10)
O4 0.0160(12) 0.0169(13) 0.0234(13) 0.0010(11) 0.0075(10) 0.0011(10)
C1A 0.0158(18) 0.0208(19) 0.0119(17) 0.0013(15) 0.0076(14) -0.0001(14)
C2A 0.0156(17) 0.0190(18) 0.0175(18) 0.0019(15) 0.0086(14) 0.0006(14)
C11A 0.0225(19) 0.0133(17) 0.023(2) 0.0012(15) 0.0110(16) 0.0031(14)
C12A 0.022(2) 0.026(2) 0.027(2) -0.0065(17) 0.0114(17) -0.0007(16)
C13A 0.031(2) 0.028(2) 0.043(3) -0.0082(19) 0.027(2) -0.0057(18)
C14A 0.045(3) 0.026(2) 0.028(2) -0.0016(18) 0.027(2) -0.0011(19)
C15A 0.039(2) 0.031(2) 0.021(2) -0.0031(18) 0.0116(18) 0.0069(19)
C16A 0.024(2) 0.029(2) 0.022(2) 0.0023(17) 0.0117(16) 0.0051(16)
C21A 0.0145(18) 0.024(2) 0.0192(19) -0.0007(16) 0.0077(15) 0.0009(15)
C22A 0.023(2) 0.036(2) 0.032(2) 0.0092(19) 0.0060(18) -0.0031(18)
C23A 0.021(2) 0.057(3) 0.031(2) 0.020(2) -0.0020(18) -0.003(2)
C24A 0.026(2) 0.061(3) 0.020(2) -0.002(2) 0.0005(18) -0.009(2)
C25A 0.024(2) 0.031(2) 0.039(2) -0.0098(19) 0.0100(19) -0.0035(17)
C26A 0.0193(19) 0.030(2) 0.026(2) -0.0014(18) 0.0060(16) 0.0003(16)
C31A 0.0151(18) 0.0171(18) 0.0186(19) 0.0059(15) 0.0040(15) 0.0021(13)
C32A 0.027(2) 0.026(2) 0.034(2) -0.0025(18) 0.0176(18) 0.0020(17)
C33A 0.042(3) 0.021(2) 0.048(3) -0.003(2) 0.021(2) 0.0037(19)
C34A 0.029(2) 0.020(2) 0.047(3) 0.0131(19) 0.013(2) 0.0030(17)
C35A 0.023(2) 0.033(2) 0.027(2) 0.0120(18) 0.0102(17) 0.0019(17)
C36A 0.0183(18) 0.0223(19) 0.0190(19) 0.0003(16) 0.0051(15) 0.0015(15)
C1S 0.024(2) 0.029(2) 0.0150(18) -0.0041(16) 0.0030(16) -0.0016(16)
C2S 0.0212(19) 0.0213(19) 0.027(2) -0.0068(16) 0.0124(16) -0.0039(15)
C3S 0.026(2) 0.0150(18) 0.029(2) -0.0036(16) 0.0108(17) -0.0027(15)
C4S 0.025(2) 0.020(2) 0.028(2) 0.0039(17) 0.0085(17) 0.0059(16)
C5S 0.065(3) 0.039(3) 0.020(2) 0.001(2) 0.014(2) -0.010(2)
C6S 0.029(2) 0.032(2) 0.024(2) -0.0078(18) 0.0086(17) -0.0073(18)
C7S 0.044(3) 0.023(2) 0.029(2) -0.0085(18) 0.014(2) -0.0116(18)
C8S 0.033(2) 0.030(2) 0.030(2) 0.0094(18) 0.0122(18) -0.0003(18)
O5S 0.034(2) 0.071(3) 0.067(3) 0.004(3) 0.006(2) 0.003(2)
C9S 0.045(5) 0.041(5) 0.082(5) 0.015(4) 0.016(4) -0.014(3)
C10S 0.037(3) 0.055(4) 0.056(4) 0.018(3) 0.015(3) 0.006(3)
C11S 0.048(4) 0.048(4) 0.045(4) 0.004(3) -0.004(3) 0.008(3)
C12S 0.053(4) 0.036(3) 0.056(4) 0.012(3) 0.024(3) 0.008(3)
O5S' 0.034(2) 0.071(3) 0.067(3) 0.004(3) 0.006(2) 0.003(2)
C9' 0.045(5) 0.041(5) 0.082(5) 0.015(4) 0.016(4) -0.014(3)
C10' 0.037(3) 0.055(4) 0.056(4) 0.018(3) 0.015(3) 0.006(3)
C11' 0.048(4) 0.048(4) 0.045(4) 0.004(3) -0.004(3) 0.008(3)
C12' 0.053(4) 0.036(3) 0.056(4) 0.012(3) 0.024(3) 0.008(3)

loop_
_atom_type_symbol
_atom_type_description
_atom_type_scat_dispersion_real
_atom_type_scat_dispersion_imag
_atom_type_scat_source
C C 0.0033 0.0016 'International Tables Vol C Tables 4.2.6.8 and 6.1.1.4'
H H 0.0000 0.0000 'International Tables Vol C Tables 4.2.6.8 and 6.1.1.4'
O O 0.0106 0.0060 'International Tables Vol C Tables 4.2.6.8 and 6.1.1.4'
La La -0.2871 2.4523 'International Tables Vol C Tables 4.2.6.8 and 6.1.1.4'
Na Na 0.0362 0.0249 'International Tables Vol C Tables 4.2.6.8 and 6.1.1.4'

loop_
_geom_angle_atom_site_label_1
_geom_angle_atom_site_label_2
_geom_angle_atom_site_label_3
_geom_angle
O8 La1 O6 91.20(8)
O8 La1 O2 145.03(8)
O6 La1 O2 83.30(8)
O8 La1 O1 162.81(7)
O6 La1 O1 98.24(8)
O2 La1 O1 51.13(7)
O8 La1 O3 95.08(7)
O6 La1 O3 165.54(8)
O2 La1 O3 84.11(8)
O1 La1 O3 79.18(7)
O8 La1 O4 76.99(8)
O6 La1 O4 119.10(7)
O2 La1 O4 75.78(8)
O1 La1 O4 110.18(7)
O3 La1 O4 50.37(7)
O8 La1 O1S 75.40(7)
O6 La1 O1S 121.77(7)
O2 La1 O1S 135.95(7)
O1 La1 O1S 87.41(7)
O3 La1 O1S 72.52(7)
O4 La1 O1S 112.49(7)
O8 La1 O2S 99.91(7)
O6 La1 O2S 65.54(7)
O2 La1 O2S 108.87(7)
O1 La1 O2S 71.46(7)
O3 La1 O2S 125.76(7)
O4 La1 O2S 174.21(7)
O1S La1 O2S 61.80(7)
O8 La1 O5 74.79(7)
O6 La1 O5 49.85(7)
O2 La1 O5 75.40(7)
O1 La1 O5 122.17(7)
O3 La1 O5 119.62(7)
O4 La1 O5 69.55(7)
O1S La1 O5 148.66(7)
O2S La1 O5 114.60(7)
O8 La1 C1 168.84(9)
O6 La1 C1 92.09(9)
O2 La1 C1 25.49(8)
O1 La1 C1 25.71(8)
O3 La1 C1 79.41(8)
O4 La1 C1 92.11(8)
O1S La1 C1 111.62(8)
O2S La1 C1 91.15(8)
O5 La1 C1 99.36(8)
O8 La1 C1A 83.79(8)
O6 La1 C1A 144.09(9)
O2 La1 C1A 80.92(8)
O1 La1 C1A 96.55(8)
O3 La1 C1A 25.23(8)
O4 La1 C1A 25.29(8)
O1S La1 C1A 91.36(8)
O2S La1 C1A 150.35(8)
O5 La1 C1A 94.83(8)
C1 La1 C1A 87.30(9)
O8 La1 C1B 81.82(8)
O6 La1 C1B 24.87(8)
O2 La1 C1B 78.86(8)
O1 La1 C1B 112.36(8)
O3 La1 C1B 143.98(8)
O4 La1 C1B 94.45(8)
O1S La1 C1B 139.06(8)
O2S La1 C1B 89.91(8)
O5 La1 C1B 24.99(8)
C1 La1 C1B 96.87(9)
C1A La1 C1B 119.69(9)
O4 Na1 O7 101.35(10)
O4 Na1 O4S 155.27(10)
O7 Na1 O4S 88.91(10)
O4 Na1 O5 81.97(9)
O7 Na1 O5 90.73(9)
O4S Na1 O5 120.72(10)
O4 Na1 O3S 98.07(9)
O7 Na1 O3S 160.26(10)
O4S Na1 O3S 71.80(9)
O5 Na1 O3S 95.49(9)
O4 Na1 C6S 124.58(10)
O7 Na1 C6S 134.04(11)
O4S Na1 C6S 50.21(9)
O5 Na1 C6S 93.84(10)
O3S Na1 C6S 26.95(9)
O4 Na1 C36A 63.37(9)
O7 Na1 C36A 80.95(10)
O4S Na1 C36A 96.74(10)
O5 Na1 C36A 141.55(10)
O3S Na1 C36A 104.92(10)
C6S Na1 C36A 118.81(11)
O4 Na1 C1C 85.45(9)
O7 Na1 C1C 20.06(9)
O4S Na1 C1C 108.21(10)
O5 Na1 C1C 76.36(9)
O3S Na1 C1C 170.65(10)
C6S Na1 C1C 147.28(10)
C36A Na1 C1C 84.40(10)
O4 Na1 La1 42.29(6)
O7 Na1 La1 81.33(7)
O4S Na1 La1 162.32(8)
O5 Na1 La1 45.31(6)
O3S Na1 La1 116.08(7)
C6S Na1 La1 130.81(8)
C36A Na1 La1 96.24(7)
C1C Na1 La1 61.27(7)
C3S O2S C4S 112.1(3)
C3S O2S La1 118.88(19)
C4S O2S La1 121.28(19)
C1S O1S C2S 110.0(2)
C1S O1S La1 119.61(19)
C2S O1S La1 114.24(18)
C1 O1 La1 92.46(19)
O2 C1 O1 121.7(3)
O2 C1 C2 120.6(3)
O1 C1 C2 117.8(3)
O2 C1 La1 60.07(17)
O1 C1 La1 61.83(17)
C2 C1 La1 173.5(2)
C1 O2 La1 94.4(2)
C21 C2 C11 111.2(3)
C21 C2 C31 112.2(3)
C11 C2 C31 108.6(3)
C21 C2 C1 106.1(3)
C11 C2 C1 110.6(3)
C31 C2 C1 108.2(3)
C12 C11 C16 118.0(3)
C12 C11 C2 122.3(3)
C16 C11 C2 119.7(3)
C11 C12 C13 120.9(3)
C11 C12 H12A 119.5
C13 C12 H12A 119.5
C14 C13 C12 120.3(3)
C14 C13 H13A 119.8
C12 C13 H13A 119.8
C13 C14 C15 119.4(3)
C13 C14 H14A 120.3
C15 C14 H14A 120.3
C14 C15 C16 120.5(3)
C14 C15 H15A 119.8
C16 C15 H15A 119.8
C15 C16 C11 120.9(3)
C15 C16 H16A 119.6
C11 C16 H16A 119.6
C26 C21 C22 117.6(3)
C26 C21 C2 123.9(3)
C22 C21 C2 118.5(3)
C23 C22 C21 121.3(3)
C23 C22 H22A 119.4
C21 C22 H22A 119.4
C24 C23 C22 120.4(3)
C24 C23 H23A 119.8
C22 C23 H23A 119.8
C23 C24 C25 119.1(3)
C23 C24 H24A 120.4
C25 C24 H24A 120.4
C26 C25 C24 120.4(3)
C26 C25 H25A 119.8
C24 C25 H25A 119.8
C25 C26 C21 121.1(3)
C25 C26 H26A 119.5
C21 C26 H26A 119.5
C36 C31 C32 117.7(3)
C36 C31 C2 123.4(3)
C32 C31 C2 118.9(3)
C33 C32 C31 120.5(3)
C33 C32 H32A 119.8
C31 C32 H32A 119.8
C34 C33 C32 121.1(3)
C34 C33 H33A 119.5
C32 C33 H33A 119.5
C34 C35 C36 120.2(3)
C34 C35 H35A 119.9
C36 C35 H35A 119.9
C33 C34 C35 119.2(3)
C33 C34 H34A 120.4
C35 C34 H34A 120.4
C35 C36 C31 121.3(3)
C35 C36 H36A 119.4
C31 C36 H36A 119.4
C8S O4S C7S 112.4(3)
C8S O4S Na1 131.1(2)
C7S O4S Na1 114.7(2)
C6S O3S C5S 111.9(3)
C6S O3S Na1 102.9(2)
C5S O3S Na1 113.2(2)
C1B O5 Na1 161.8(2)
C1B O5 La1 88.59(19)
Na1 O5 La1 96.85(8)
C1B O6 La1 99.7(2)
O5 C1B O6 121.8(3)
O5 C1B C2B 121.1(3)
O6 C1B C2B 117.0(3)
O5 C1B La1 66.42(18)
O6 C1B La1 55.46(17)
C2B C1B La1 172.5(2)
C31B C2B C11B 111.6(3)
C31B C2B C21B 111.6(3)
C11B C2B C21B 109.1(3)
C31B C2B C1B 110.0(3)
C11B C2B C1B 106.2(3)
C21B C2B C1B 108.1(3)
C16B C11B C12B 117.9(3)
C16B C11B C2B 122.3(3)
C12B C11B C2B 119.8(3)
C13B C12B C11B 121.1(4)
C13B C12B H12B 119.4
C11B C12B H12B 119.4
C12B C13B C14B 120.5(4)
C12B C13B H13B 119.7
C14B C13B H13B 119.7
C13B C14B C15B 119.7(4)
C13B C14B H14B 120.1
C15B C14B H14B 120.1
C14B C15B C16B 119.7(4)
C14B C15B H15B 120.2
C16B C15B H15B 120.2
C11B C16B C15B 121.0(4)
C11B C16B H16B 119.5
C15B C16B H16B 119.5
C26B C21B C22B 117.5(3)
C26B C21B C2B 123.5(3)
C22B C21B C2B 118.9(3)
C23B C22B C21B 121.4(4)
C23B C22B H22B 119.3
C21B C22B H22B 119.3
C24B C23B C22B 120.1(4)
C24B C23B H23B 120.0
C22B C23B H23B 120.0
C25B C24B C23B 119.3(4)
C25B C24B H24B 120.4
C23B C24B H24B 120.4
C24B C25B C26B 121.1(4)
C24B C25B H25B 119.4
C26B C25B H25B 119.4
C25B C26B C21B 120.5(4)
C25B C26B H26B 119.7
C21B C26B H26B 119.7
C36B C31B C32B 117.7(3)
C36B C31B C2B 119.4(3)
C32B C31B C2B 122.9(3)
C33B C32B C31B 120.8(3)
C33B C32B H32B 119.6
C31B C32B H32B 119.6
C34B C33B C32B 120.5(4)
C34B C33B H33B 119.8
C32B C33B H33B 119.8
C33B C34B C35B 119.4(4)
C33B C34B H34B 120.3
C35B C34B H34B 120.3
C34B C35B C36B 120.1(4)
C34B C35B H35B 119.9
C36B C35B H35B 119.9
C35B C36B C31B 121.4(3)
C35B C36B H36B 119.3
C31B C36B H36B 119.3
C1C O7 Na1 120.5(2)
C1C O8 La1 148.9(2)
O7 C1C O8 125.5(3)
O7 C1C C2C 118.5(3)
O8 C1C C2C 115.8(3)
O7 C1C Na1 39.43(16)
O8 C1C Na1 86.91(19)
C2C C1C Na1 156.8(2)
C31C C2C C11C 111.0(3)
C31C C2C C21C 111.0(3)
C11C C2C C21C 110.4(3)
C31C C2C C1C 110.0(3)
C11C C2C C1C 108.6(3)
C21C C2C C1C 105.7(3)
C16C C11C C12C 117.1(3)
C16C C11C C2C 123.3(3)
C12C C11C C2C 119.5(3)
C13C C12C C11C 121.6(4)
C13C C12C H12C 119.2
C11C C12C H12C 119.2
C14C C13C C12C 120.4(4)
C14C C13C H13C 119.8
C12C C13C H13C 119.8
C15C C14C C13C 119.0(3)
C15C C14C H14C 120.5
C13C C14C H14C 120.5
C14C C15C C16C 120.7(4)
C14C C15C H15C 119.7
C16C C15C H15C 119.7
C11C C16C C15C 121.2(3)
C11C C16C H16C 119.4
C15C C16C H16C 119.4
C26C C21C C22C 118.2(3)
C26C C21C C2C 120.3(3)
C22C C21C C2C 121.4(3)
C23C C22C C21C 120.6(3)
C23C C22C H22C 119.7
C21C C22C H22C 119.7
C24C C23C C22C 120.6(4)
C24C C23C H23C 119.7
C22C C23C H23C 119.7
C23C C24C C25C 119.6(3)
C23C C24C H24C 120.2
C25C C24C H24C 120.2
C24C C25C C26C 119.7(4)
C24C C25C H25C 120.1
C26C C25C H25C 120.1
C21C C26C C25C 121.2(3)
C21C C26C H26C 119.4
C25C C26C H26C 119.4
C32C C31C C36C 117.4(3)
C32C C31C C2C 123.4(3)
C36C C31C C2C 119.2(3)
C31C C32C C33C 121.4(3)
C31C C32C H32C 119.3
C33C C32C H32C 119.3
C34C C33C C32C 120.2(3)
C34C C33C H33C 119.9
C32C C33C H33C 119.9
C33C C34C C35C 119.7(3)
C33C C34C H34C 120.1
C35C C34C H34C 120.1
C36C C35C C34C 119.9(3)
C36C C35C H35C 120.0
C34C C35C H35C 120.0
C35C C36C C31C 121.4(3)
C35C C36C H36C 119.3
C31C C36C H36C 119.3
C1A O3 La1 94.13(19)
C1A O4 Na1 153.8(2)
C1A O4 La1 93.3(2)
Na1 O4 La1 101.52(9)
O3 C1A O4 121.4(3)
O3 C1A C2A 119.9(3)
O4 C1A C2A 118.6(3)
O3 C1A La1 60.64(17)
O4 C1A La1 61.39(17)
C2A C1A La1 174.3(2)
C11A C2A C31A 110.7(3)
C11A C2A C21A 111.0(3)
C31A C2A C21A 109.3(3)
C11A C2A C1A 105.9(3)
C31A C2A C1A 108.2(3)
C21A C2A C1A 111.6(3)
C12A C11A C16A 118.0(3)
C12A C11A C2A 122.2(3)
C16A C11A C2A 119.6(3)
C11A C12A C13A 120.8(4)
C11A C12A H12D 119.6
C13A C12A H12D 119.6
C14A C13A C12A 120.7(4)
C14A C13A H13D 119.7
C12A C13A H13D 119.7
C13A C14A C15A 119.3(4)
C13A C14A H14D 120.3
C15A C14A H14D 120.3
C14A C15A C16A 120.0(4)
C14A C15A H15D 120.0
C16A C15A H15D 120.0
C11A C16A C15A 121.2(3)
C11A C16A H16D 119.4
C15A C16A H16D 119.4
C22A C21A C26A 116.9(3)
C22A C21A C2A 120.8(3)
C26A C21A C2A 122.3(3)
C23A C22A C21A 121.9(4)
C23A C22A H22D 119.0
C21A C22A H22D 119.0
C24A C23A C22A 120.4(4)
C24A C23A H23D 119.8
C22A C23A H23D 119.8
C23A C24A C25A 119.2(4)
C23A C24A H24D 120.4
C25A C24A H24D 120.4
C24A C25A C26A 120.0(4)
C24A C25A H25D 120.0
C26A C25A H25D 120.0
C21A C26A C25A 121.5(4)
C21A C26A H26D 119.2
C25A C26A H26D 119.2
C32A C31A C36A 117.8(3)
C32A C31A C2A 123.4(3)
C36A C31A C2A 118.8(3)
C31A C32A C33A 120.9(4)
C31A C32A H32D 119.6
C33A C32A H32D 119.6
C34A C33A C32A 120.6(4)
C34A C33A H33D 119.7
C32A C33A H33D 119.7
C33A C34A C35A 119.2(4)
C33A C34A H34D 120.4
C35A C34A H34D 120.4
C36A C35A C34A 120.2(4)
C36A C35A H35D 119.9
C34A C35A H35D 119.9
C35A C36A C31A 121.3(3)
C35A C36A Na1 88.4(2)
C31A C36A Na1 100.0(2)
C35A C36A H36D 119.3
C31A C36A H36D 119.3
Na1 C36A H36D 81.5
O1S C1S H1SA 109.5
O1S C1S H1SB 109.5
H1SA C1S H1SB 109.5
O1S C1S H1SC 109.5
H1SA C1S H1SC 109.5
H1SB C1S H1SC 109.5
O1S C2S C3S 107.8(3)
O1S C2S H2SA 110.1
C3S C2S H2SA 110.1
O1S C2S H2SB 110.1
C3S C2S H2SB 110.1
H2SA C2S H2SB 108.5
O2S C3S C2S 108.4(3)
O2S C3S H3SA 110.0
C2S C3S H3SA 110.0
O2S C3S H3SB 110.0
C2S C3S H3SB 110.0
H3SA C3S H3SB 108.4
O2S C4S H4SA 109.5
O2S C4S H4SB 109.5
H4SA C4S H4SB 109.5
O2S C4S H4SC 109.5
H4SA C4S H4SC 109.5
H4SB C4S H4SC 109.5
O3S C5S H5SA 109.5
O3S C5S H5SB 109.5
H5SA C5S H5SB 109.5
O3S C5S H5SC 109.5
H5SA C5S H5SC 109.5
H5SB C5S H5SC 109.5
O3S C6S C7S 108.9(3)
O3S C6S Na1 50.11(16)
C7S C6S Na1 81.1(2)
O3S C6S H6SA 109.9
C7S C6S H6SA 109.9
Na1 C6S H6SA 82.0
O3S C6S H6SB 109.9
C7S C6S H6SB 109.9
Na1 C6S H6SB 160.0
H6SA C6S H6SB 108.3
O4S C7S C6S 108.3(3)
O4S C7S H7SA 110.0
C6S C7S H7SA 110.0
O4S C7S H7SB 110.0
C6S C7S H7SB 110.0
H7SA C7S H7SB 108.4
O4S C8S H8SA 109.5
O4S C8S H8SB 109.5
H8SA C8S H8SB 109.5
O4S C8S H8SC 109.5
H8SA C8S H8SC 109.5
H8SB C8S H8SC 109.5
C9S O5S C12S 109.3(5)
O5S C9S C10S 105.5(6)
O5S C9S H9SA 110.6
C10S C9S H9SA 110.6
O5S C9S H9SB 110.6
C10S C9S H9SB 110.6
H9SA C9S H9SB 108.8
C11S C10S C9S 102.0(5)
C11S C10S H10A 111.4
C9S C10S H10A 111.4
C11S C10S H10B 111.4
C9S C10S H10B 111.4
H10A C10S H10B 109.2
C12S C11S C10S 102.5(5)
C12S C11S H11A 111.3
C10S C11S H11A 111.3
C12S C11S H11B 111.3
C10S C11S H11B 111.3
H11A C11S H11B 109.2
O5S C12S C11S 105.5(5)
O5S C12S H12E 110.6
C11S C12S H12E 110.6
O5S C12S H12F 110.6
C11S C12S H12F 110.6
H12E C12S H12F 108.8
C12' O5S' C9' 99(2)
C10' C9' O5S' 115(3)
C10' C9' H9'A 108.4
O5S' C9' H9'A 108.4
C10' C9' H9'B 108.4
O5S' C9' H9'B 108.4
H9'A C9' H9'B 107.5
C9' C10' C11' 90(2)
C9' C10' H10C 113.7
C11' C10' H10C 113.7
C9' C10' H10D 113.7
C11' C10' H10D 113.7
H10C C10' H10D 110.9
C12' C11' C10' 82.3(18)
C12' C11' H11D 114.9
C10' C11' H11D 114.9
C12' C11' H11E 114.9
C10' C11' H11E 114.9
H11D C11' H11E 112.0
O5S' C12' C11' 123(2)
O5S' C12' H12G 106.6
C11' C12' H12G 106.6
O5S' C12' H12H 106.6
C11' C12' H12H 106.6
H12G C12' H12H 106.5

loop_
_geom_bond_atom_site_label_1
_geom_bond_atom_site_label_2
_geom_bond_distance
La1 O8 2.397(2)
La1 O6 2.468(2)
La1 O2 2.526(2)
La1 O1 2.564(2)
La1 O3 2.580(2)
La1 O4 2.597(2)
La1 O1S 2.625(2)
La1 O2S 2.656(2)
La1 O5 2.708(2)
La1 C1 2.905(3)
La1 C1A 2.953(3)
La1 C1B 2.954(3)
Na1 O4 2.279(3)
Na1 O7 2.280(3)
Na1 O4S 2.310(3)
Na1 O5 2.336(3)
Na1 O3S 2.398(3)
Na1 C6S 3.046(4)
Na1 C36A 3.049(4)
Na1 C1C 3.092(4)
O2S C3S 1.428(4)
O2S C4S 1.432(4)
O1S C1S 1.442(4)
O1S C2S 1.445(4)
O1 C1 1.262(4)
C1 O2 1.254(4)
C1 C2 1.562(4)
C2 C21 1.542(5)
C2 C11 1.544(4)
C2 C31 1.546(5)
C11 C12 1.391(5)
C11 C16 1.392(5)
C12 C13 1.392(5)
C12 H12A 0.9500
C13 C14 1.377(5)
C13 H13A 0.9500
C14 C15 1.380(5)
C14 H14A 0.9500
C15 C16 1.389(5)
C15 H15A 0.9500
C16 H16A 0.9500
C21 C26 1.393(5)
C21 C22 1.393(5)
C22 C23 1.388(5)
C22 H22A 0.9500
C23 C24 1.375(5)
C23 H23A 0.9500
C24 C25 1.388(5)
C24 H24A 0.9500
C25 C26 1.387(5)
C25 H25A 0.9500
C26 H26A 0.9500
C31 C36 1.390(5)
C31 C32 1.401(5)
C32 C33 1.384(5)
C32 H32A 0.9500
C33 C34 1.374(5)
C33 H33A 0.9500
C35 C34 1.381(5)
C35 C36 1.388(5)
C35 H35A 0.9500
C34 H34A 0.9500
C36 H36A 0.9500
O4S C8S 1.423(4)
O4S C7S 1.424(4)
O3S C6S 1.416(4)
O3S C5S 1.426(4)
O5 C1B 1.248(4)
O6 C1B 1.260(4)
C1B C2B 1.558(4)
C2B C31B 1.533(5)
C2B C11B 1.546(5)
C2B C21B 1.552(5)
C11B C16B 1.387(5)
C11B C12B 1.397(5)
C12B C13B 1.372(5)
C12B H12B 0.9500
C13B C14B 1.377(6)
C13B H13B 0.9500
C14B C15B 1.382(5)
C14B H14B 0.9500
C15B C16B 1.395(5)
C15B H15B 0.9500
C16B H16B 0.9500
C21B C26B 1.392(5)
C21B C22B 1.398(5)
C22B C23B 1.386(5)
C22B H22B 0.9500
C23B C24B 1.381(5)
C23B H23B 0.9500
C24B C25B 1.369(6)
C24B H24B 0.9500
C25B C26B 1.392(5)
C25B H25B 0.9500
C26B H26B 0.9500
C31B C36B 1.391(5)
C31B C32B 1.397(5)
C32B C33B 1.392(5)
C32B H32B 0.9500
C33B C34B 1.377(5)
C33B H33B 0.9500
C34B C35B 1.384(5)
C34B H34B 0.9500
C35B C36B 1.387(5)
C35B H35B 0.9500
C36B H36B 0.9500
O7 C1C 1.231(4)
O8 C1C 1.278(4)
C1C C2C 1.563(4)
C2C C31C 1.541(5)
C2C C11C 1.548(4)
C2C C21C 1.548(4)
C11C C16C 1.388(5)
C11C C12C 1.397(5)
C12C C13C 1.388(5)
C12C H12C 0.9500
C13C C14C 1.381(5)
C13C H13C 0.9500
C14C C15C 1.376(5)
C14C H14C 0.9500
C15C C16C 1.397(5)
C15C H15C 0.9500
C16C H16C 0.9500
C21C C26C 1.380(5)
C21C C22C 1.394(4)
C22C C23C 1.388(5)
C22C H22C 0.9500
C23C C24C 1.374(5)
C23C H23C 0.9500
C24C C25C 1.382(5)
C24C H24C 0.9500
C25C C26C 1.397(5)
C25C H25C 0.9500
C26C H26C 0.9500
C31C C32C 1.386(5)
C31C C36C 1.402(5)
C32C C33C 1.387(5)
C32C H32C 0.9500
C33C C34C 1.374(5)
C33C H33C 0.9500
C34C C35C 1.386(5)
C34C H34C 0.9500
C35C C36C 1.380(5)
C35C H35C 0.9500
C36C H36C 0.9500
O3 C1A 1.262(4)
O4 C1A 1.264(4)
C1A C2A 1.566(5)
C2A C11A 1.532(5)
C2A C31A 1.539(5)
C2A C21A 1.557(5)
C11A C12A 1.379(5)
C11A C16A 1.387(5)
C12A C13A 1.399(5)
C12A H12D 0.9500
C13A C14A 1.364(5)
C13A H13D 0.9500
C14A C15A 1.381(5)
C14A H14D 0.9500
C15A C16A 1.391(5)
C15A H15D 0.9500
C16A H16D 0.9500
C21A C22A 1.384(5)
C21A C26A 1.389(5)
C22A C23A 1.384(5)
C22A H22D 0.9500
C23A C24A 1.369(6)
C23A H23D 0.9500
C24A C25A 1.382(6)
C24A H24D 0.9500
C25A C26A 1.391(5)
C25A H25D 0.9500
C26A H26D 0.9500
C31A C32A 1.380(5)
C31A C36A 1.399(5)
C32A C33A 1.391(5)
C32A H32D 0.9500
C33A C34A 1.377(5)
C33A H33D 0.9500
C34A C35A 1.386(5)
C34A H34D 0.9500
C35A C36A 1.376(5)
C35A H35D 0.9500
C36A H36D 0.9500
C1S H1SA 0.9800
C1S H1SB 0.9800
C1S H1SC 0.9800
C2S C3S 1.480(5)
C2S H2SA 0.9900
C2S H2SB 0.9900
C3S H3SA 0.9900
C3S H3SB 0.9900
C4S H4SA 0.9800
C4S H4SB 0.9800
C4S H4SC 0.9800
C5S H5SA 0.9800
C5S H5SB 0.9800
C5S H5SC 0.9800
C6S C7S 1.498(5)
C6S H6SA 0.9900
C6S H6SB 0.9900
C7S H7SA 0.9900
C7S H7SB 0.9900
C8S H8SA 0.9800
C8S H8SB 0.9800
C8S H8SC 0.9800
O5S C9S 1.439(9)
O5S C12S 1.450(7)
C9S C10S 1.521(10)
C9S H9SA 0.9900
C9S H9SB 0.9900
C10S C11S 1.519(9)
C10S H10A 0.9900
C10S H10B 0.9900
C11S C12S 1.470(8)
C11S H11A 0.9900
C11S H11B 0.9900
C12S H12E 0.9900
C12S H12F 0.9900
O5S' C12' 1.21(3)
O5S' C9' 1.49(3)
C9' C10' 1.33(4)
C9' H9'A 0.9900
C9' H9'B 0.9900
C10' C11' 2.02(4)
C10' H10C 0.9900
C10' H10D 0.9900
C11' C12' 1.27(3)
C11' H11D 0.9900
C11' H11E 0.9900
C12' H12G 0.9900
C12' H12H 0.9900
